data_3500109
loop_
_publ_author_name
'Thierry Maris'

_publ_section_references
;
Dolomanov, O.V., Bourhis, L.J., Gildea, R.J, Howard, J.A.K. & Puschmann, H.
 (2009), J. Appl. Cryst. 42, 339-341.

Sheldrick, G.M. (2008). Acta Cryst. A64, 112-122.
;
_journal_name_full 'Personal communication to COD'
_journal_year 2020
_chemical_formula_moiety 'C16 H36 N, Cl, 0.07(H2 O)'
_chemical_formula_sum 'C16 H36.14 Cl N O0.07'
_chemical_formula_weight 279.16
_chemical_name_common 'tetrabutyl ammonium chloride hydrate'
_chemical_name_systematic '1-Butanaminium, N,N,N-tributyl-, chloride, hydrate (1:0.07)'
_space_group_crystal_system monoclinic
_space_group_IT_number 14
_space_group_name_Hall '-P 2yn'
_space_group_name_H-M_alt 'P 1 21/n 1'
_atom_sites_solution_hydrogens mixed
_atom_sites_solution_primary direct
_audit_creation_date 2020-04-08
_audit_creation_method
;
Olex2 1.3
(compiled 2020.02.04 svn.rd84adfe8 for OlexSys, GUI svn.r6032)
;
_cell_angle_alpha 90
_cell_angle_beta 102.193(2)
_cell_angle_gamma 90
_cell_formula_units_Z 4
_cell_length_a 8.8700(4)
_cell_length_b 14.0927(6)
_cell_length_c 14.8515(7)
_cell_measurement_reflns_used 9789
_cell_measurement_temperature 150
_cell_measurement_theta_max 68.341
_cell_measurement_theta_min 4.372
_cell_volume 1814.59(14)
_computing_cell_refinement
;
SAINT (2013) V8.32B; Integration Software for Single Crystal Data.
Bruker AXS Inc., Madison, WI 53719-1173.
;
_computing_data_collection
;
SAINT (2013) V8.32B; Integration Software for Single Crystal Data.
Bruker AXS Inc., Madison, WI 53719-1173.
;
_computing_data_reduction
;
SAINT (2013) V8.32B; Integration Software for Single Crystal Data.
Bruker AXS Inc., Madison, WI 53719-1173.
;
_computing_molecular_graphics 'Olex2 1.3 (Dolomanov et al., 2009)'
_computing_publication_material 'Olex2 1.3 (Dolomanov et al., 2009)'
_computing_structure_refinement 'XL  (Sheldrick, 2008)'
_diffrn_ambient_temperature 150
_diffrn_detector 'CCD area detector'
_diffrn_detector_area_resol_mean 8.3
_diffrn_detector_type 'Bruker Platinum 135 CCD Area Detector'
_diffrn_measured_fraction_theta_full 0.999
_diffrn_measured_fraction_theta_max 0.997
_diffrn_measurement_device 'k-geometry diffractometer'
_diffrn_measurement_device_type 'Bruker Microstar X8'
_diffrn_measurement_method '\w scans'
_diffrn_radiation_collimation 'Focusing mirrors'
_diffrn_radiation_monochromator 'Helios Mirror Optics'
_diffrn_radiation_probe x-ray
_diffrn_radiation_type CuK\a
_diffrn_radiation_wavelength 1.54178
_diffrn_reflns_av_R_equivalents 0.0416
_diffrn_reflns_av_unetI/netI 0.0209
_diffrn_reflns_Laue_measured_fraction_full 0.999
_diffrn_reflns_Laue_measured_fraction_max 0.997
_diffrn_reflns_limit_h_max 10
_diffrn_reflns_limit_h_min -10
_diffrn_reflns_limit_k_max 16
_diffrn_reflns_limit_k_min -12
_diffrn_reflns_limit_l_max 17
_diffrn_reflns_limit_l_min -17
_diffrn_reflns_number 37983
_diffrn_reflns_point_group_measured_fraction_full 0.999
_diffrn_reflns_point_group_measured_fraction_max 0.997
_diffrn_reflns_theta_full 67.679
_diffrn_reflns_theta_max 68.348
_diffrn_reflns_theta_min 4.372
_diffrn_source 'Rotating-anode X-ray tube'
_diffrn_source_target Cu
_diffrn_source_type 'Bruker Microstar/FR591 generator'
_exptl_absorpt_coefficient_mu 1.741
_exptl_absorpt_correction_T_max 0.7531
_exptl_absorpt_correction_T_min 0.5658
_exptl_absorpt_correction_type multi-scan
_exptl_absorpt_process_details
;
SADABS-2012/1 (Bruker,2012) was used for absorption correction.
wR2(int) was 0.0749 before and 0.0582 after correction.
The Ratio of minimum to maximum transmission is 0.7513.
The \l/2 correction factor is 0.0015.
;
_exptl_crystal_colour 'clear light colourless'
_exptl_crystal_colour_lustre clear
_exptl_crystal_colour_modifier light
_exptl_crystal_colour_primary colourless
_exptl_crystal_density_diffrn 1.022
_exptl_crystal_description block
_exptl_crystal_F_000 626.8
_exptl_crystal_size_max 0.2
_exptl_crystal_size_mid 0.2
_exptl_crystal_size_min 0.2
_exptl_special_details
;
X-ray crystallographic data for I were collected from a single crystal
sample, which was mounted on a loop fiber. Data were collected using
a Bruker microstar diffractometer equipped with a Platinum 135 CCD Detector,
a Helios optics and a Kappa goniometer. The crystal-to-detector distance 
was 4.0 cm, and the data collection was carried out in 512 x 512 pixel mode.
The initial unit cell parameters were determined by a least-squares fit
of the angular setting of strong reflections, collected by a 110.0 degree
scan in 110 frames over three different parts of the reciprocal space
;
_geom_special_details
;
 All esds (except the esd in the dihedral angle between two l.s. planes)
 are estimated using the full covariance matrix.  The cell esds are taken
 into account individually in the estimation of esds in distances, angles
 and torsion angles; correlations between esds in cell parameters are only
 used when they are defined by crystal symmetry.  An approximate (isotropic)
 treatment of cell esds is used for estimating esds involving l.s. planes.
;
_refine_diff_density_max 0.277
_refine_diff_density_min -0.141
_refine_diff_density_rms 0.039
_refine_ls_extinction_coef .
_refine_ls_extinction_method none
_refine_ls_goodness_of_fit_ref 1.031
_refine_ls_hydrogen_treatment constr
_refine_ls_matrix_type full
_refine_ls_number_parameters 180
_refine_ls_number_reflns 3324
_refine_ls_number_restraints 0
_refine_ls_restrained_S_all 1.031
_refine_ls_R_factor_all 0.0355
_refine_ls_R_factor_gt 0.0345
_refine_ls_shift/su_max 0.001
_refine_ls_shift/su_mean 0.000
_refine_ls_structure_factor_coef Fsqd
_refine_ls_weighting_details 'w=1/[\s^2^(Fo^2^)+(0.0536P)^2^+0.4876P] where P=(Fo^2^+2Fc^2^)/3'
_refine_ls_weighting_scheme calc
_refine_ls_wR_factor_gt 0.0920
_refine_ls_wR_factor_ref 0.0931
_refine_special_details
;

_shelx_SHELXL_version_number       '2018/3'

1. Fixed Uiso
 At 1.2 times of:
  All C(H,H) groups
 At 1.5 times of:
  All C(H,H,H) groups, All O(H,H) groups
2. Others
 Sof(O1)=Sof(H1C)=Sof(H1D)=FVAR(1)
3.a Free rotating group:
 O1(H1C,H1D)
3.b Secondary CH2 refined with riding coordinates:
 C1(H1A,H1B), C2(H2A,H2B), C3(H3A,H3B), C5(H5A,H5B), C6(H6A,H6B), C7(H7A,H7B),
 C9(H9A,H9B), C10(H10A,H10B), C11(H11A,H11B), C13(H13A,H13B), C14(H14A,H14B),
 C15(H15A,H15B)
3.c Idealised Me refined as rotating group:
 C4(H4A,H4B,H4C), C8(H8A,H8B,H8C), C12(H12A,H12B,H12C), C16(H16A,H16B,H16C)
;
_reflns_Friedel_coverage 0.000
_reflns_Friedel_fraction_full .
_reflns_Friedel_fraction_max .
_reflns_number_gt 3184
_reflns_number_total 3324
_reflns_special_details
;
 Reflections were merged by SHELXL according to the crystal
 class for the calculation of statistics and refinement.
 
 _reflns_Friedel_fraction is defined as the number of unique
 Friedel pairs measured divided by the number that would be
 possible theoretically, ignoring centric projections and
 systematic absences.
;
_reflns_threshold_expression 'I > 2\s(I)'
_cod_data_source_file c4ncl.cif
_cod_data_source_block c4ncl
_cod_depositor_comments
;
The following automatic conversions were performed:

data item '_diffrn_radiation_probe' value 'X-ray' was changed to
'x-ray' in accordance with the built-in table derived from the CIF
Core dictionary named 'cif_core.dic' version 2.4.5 last updated on
2014-11-21.

Automatic conversion script
Id: cif_fix_values 7556 2019-12-06 15:28:31Z antanas 
;
_cod_database_code 3500109

loop_
_space_group_symop_id
_space_group_symop_operation_xyz
1 'x, y, z'
2 '-x+1/2, y+1/2, -z+1/2'
3 '-x, -y, -z'
4 'x-1/2, -y-1/2, z-1/2'

loop_
_atom_site_label
_atom_site_type_symbol
_atom_site_fract_x
_atom_site_fract_y
_atom_site_fract_z
_atom_site_U_iso_or_equiv
_atom_site_adp_type
_atom_site_occupancy
_atom_site_site_symmetry_order
_atom_site_calc_flag
_atom_site_refinement_flags_posn
_atom_site_refinement_flags_adp
_atom_site_refinement_flags_occupancy
_atom_site_disorder_assembly
_atom_site_disorder_group
Cl1 Cl 0.30003(3) 0.33736(2) 0.86547(2) 0.03183(12) Uani 1 1 d . . . . .
N1 N 0.32065(10) 0.63916(6) 0.85408(6) 0.0214(2) Uani 1 1 d . . . . .
C1 C 0.32573(13) 0.59645(8) 0.94902(7) 0.0241(2) Uani 1 1 d . . . . .
H1A H 0.292174 0.529420 0.941088 0.029 Uiso 1 1 calc R U . . .
H1B H 0.434012 0.596784 0.983840 0.029 Uiso 1 1 calc R U . . .
C2 C 0.22668(15) 0.64681(9) 1.00625(8) 0.0307(3) Uani 1 1 d . . . . .
H2A H 0.116410 0.639157 0.976623 0.037 Uiso 1 1 calc R U . . .
H2B H 0.250877 0.715466 1.009059 0.037 Uiso 1 1 calc R U . . .
C3 C 0.25573(15) 0.60636(10) 1.10352(8) 0.0348(3) Uani 1 1 d . . . . .
H3A H 0.366400 0.613232 1.132545 0.042 Uiso 1 1 calc R U . . .
H3B H 0.230669 0.537822 1.100433 0.042 Uiso 1 1 calc R U . . .
C4 C 0.15913(19) 0.65639(10) 1.16279(10) 0.0432(3) Uani 1 1 d . . . . .
H4A H 0.049425 0.645544 1.136846 0.065 Uiso 1 1 calc R U . . .
H4B H 0.180626 0.724639 1.163976 0.065 Uiso 1 1 calc R U . . .
H4C H 0.185266 0.631133 1.225646 0.065 Uiso 1 1 calc R U . . .
C5 C 0.40041(13) 0.73530(7) 0.86174(8) 0.0245(2) Uani 1 1 d . . . . .
H5A H 0.377718 0.765726 0.800272 0.029 Uiso 1 1 calc R U . . .
H5B H 0.355116 0.775769 0.903674 0.029 Uiso 1 1 calc R U . . .
C6 C 0.57393(14) 0.73309(8) 0.89640(8) 0.0288(3) Uani 1 1 d . . . . .
H6A H 0.623540 0.706576 0.848140 0.035 Uiso 1 1 calc R U . . .
H6B H 0.600118 0.691714 0.951355 0.035 Uiso 1 1 calc R U . . .
C7 C 0.63426(17) 0.83310(9) 0.92115(9) 0.0382(3) Uani 1 1 d . . . . .
H7A H 0.597462 0.875856 0.868177 0.046 Uiso 1 1 calc R U . . .
H7B H 0.592793 0.856694 0.973849 0.046 Uiso 1 1 calc R U . . .
C8 C 0.80881(19) 0.83522(12) 0.94613(11) 0.0539(4) Uani 1 1 d . . . . .
H8A H 0.850101 0.812534 0.893805 0.081 Uiso 1 1 calc R U . . .
H8B H 0.845405 0.794147 0.999511 0.081 Uiso 1 1 calc R U . . .
H8C H 0.843879 0.900367 0.961224 0.081 Uiso 1 1 calc R U . . .
C9 C 0.40228(12) 0.56932(7) 0.80272(7) 0.0232(2) Uani 1 1 d . . . . .
H9A H 0.347120 0.507880 0.798564 0.028 Uiso 1 1 calc R U . . .
H9B H 0.507811 0.558766 0.839441 0.028 Uiso 1 1 calc R U . . .
C10 C 0.41406(14) 0.59943(8) 0.70596(8) 0.0284(3) Uani 1 1 d . . . . .
H10A H 0.487695 0.652773 0.709477 0.034 Uiso 1 1 calc R U . . .
H10B H 0.312038 0.621216 0.671433 0.034 Uiso 1 1 calc R U . . .
C11 C 0.46906(13) 0.51551(8) 0.65576(8) 0.0270(2) Uani 1 1 d . . . . .
H11A H 0.505107 0.539463 0.601280 0.032 Uiso 1 1 calc R U . . .
H11B H 0.557833 0.484988 0.697273 0.032 Uiso 1 1 calc R U . . .
C12 C 0.34421(15) 0.44178(10) 0.62464(9) 0.0374(3) Uani 1 1 d . . . . .
H12A H 0.382807 0.392654 0.588598 0.056 Uiso 1 1 calc R U . . .
H12B H 0.253452 0.472258 0.586534 0.056 Uiso 1 1 calc R U . . .
H12C H 0.315753 0.412814 0.678694 0.056 Uiso 1 1 calc R U . . .
C13 C 0.15581(13) 0.65564(8) 0.80280(8) 0.0249(2) Uani 1 1 d . . . . .
H13A H 0.157889 0.683619 0.741930 0.030 Uiso 1 1 calc R U . . .
H13B H 0.107644 0.702698 0.837447 0.030 Uiso 1 1 calc R U . . .
C14 C 0.05495(14) 0.56741(9) 0.78800(9) 0.0317(3) Uani 1 1 d . . . . .
H14A H 0.044460 0.541451 0.848313 0.038 Uiso 1 1 calc R U . . .
H14B H 0.103849 0.518363 0.755930 0.038 Uiso 1 1 calc R U . . .
C15 C -0.10436(14) 0.59188(10) 0.73053(9) 0.0366(3) Uani 1 1 d . . . . .
H15A H -0.174587 0.537695 0.732595 0.044 Uiso 1 1 calc R U . . .
H15B H -0.145563 0.647200 0.758640 0.044 Uiso 1 1 calc R U . . .
C16 C -0.10449(17) 0.61455(11) 0.63070(9) 0.0430(3) Uani 1 1 d . . . . .
H16A H -0.210965 0.622461 0.596429 0.065 Uiso 1 1 calc R U . . .
H16B H -0.055662 0.562479 0.603686 0.065 Uiso 1 1 calc R U . . .
H16C H -0.046917 0.673364 0.627463 0.065 Uiso 1 1 calc R U . . .
O1 O 0.1230(19) 0.4123(11) 1.0148(12) 0.052(6) Uani 0.070(4) 1 d G . P . 1
H1C H 0.193039 0.404082 0.982410 0.078 Uiso 0.070(4) 1 d G U P . 1
H1D H 0.119747 0.473462 1.022319 0.078 Uiso 0.070(4) 1 d G U P . 1

loop_
_atom_site_aniso_label
_atom_site_aniso_U_11
_atom_site_aniso_U_22
_atom_site_aniso_U_33
_atom_site_aniso_U_23
_atom_site_aniso_U_13
_atom_site_aniso_U_12
Cl1 0.0439(2) 0.02259(17) 0.02710(18) -0.00038(10) 0.00329(13) -0.00363(10)
N1 0.0256(5) 0.0165(4) 0.0217(5) 0.0010(3) 0.0040(4) 0.0007(3)
C1 0.0292(6) 0.0209(5) 0.0221(5) 0.0043(4) 0.0050(4) 0.0021(4)
C2 0.0385(7) 0.0284(6) 0.0269(6) 0.0028(5) 0.0104(5) 0.0063(5)
C3 0.0412(7) 0.0375(7) 0.0279(6) 0.0050(5) 0.0121(5) 0.0055(5)
C4 0.0567(9) 0.0437(8) 0.0349(7) 0.0011(6) 0.0227(7) 0.0022(6)
C5 0.0335(6) 0.0151(5) 0.0248(5) -0.0004(4) 0.0058(4) -0.0021(4)
C6 0.0331(6) 0.0265(6) 0.0258(6) 0.0001(4) 0.0038(5) -0.0063(5)
C7 0.0520(8) 0.0350(7) 0.0309(7) -0.0089(5) 0.0163(6) -0.0194(6)
C8 0.0550(9) 0.0660(11) 0.0411(8) -0.0106(7) 0.0110(7) -0.0356(8)
C9 0.0273(5) 0.0176(5) 0.0248(5) -0.0007(4) 0.0059(4) 0.0015(4)
C10 0.0382(6) 0.0222(6) 0.0260(6) 0.0005(4) 0.0098(5) -0.0007(5)
C11 0.0277(5) 0.0278(6) 0.0262(6) -0.0022(4) 0.0071(4) -0.0008(4)
C12 0.0404(7) 0.0367(7) 0.0368(7) -0.0140(5) 0.0122(5) -0.0088(6)
C13 0.0249(6) 0.0235(6) 0.0252(6) 0.0029(4) 0.0028(4) 0.0023(4)
C14 0.0294(6) 0.0291(6) 0.0348(6) 0.0059(5) 0.0025(5) -0.0039(5)
C15 0.0271(6) 0.0407(7) 0.0400(7) 0.0021(6) 0.0025(5) -0.0041(5)
C16 0.0438(7) 0.0420(8) 0.0372(7) 0.0009(6) -0.0052(6) -0.0041(6)
O1 0.052(10) 0.050(10) 0.059(11) -0.006(7) 0.021(7) -0.003(7)

loop_
_atom_type_symbol
_atom_type_description
_atom_type_scat_dispersion_real
_atom_type_scat_dispersion_imag
_atom_type_scat_source
C C 0.0181 0.0091 'International Tables Vol C Tables 4.2.6.8 and 6.1.1.4'
H H 0.0000 0.0000 'International Tables Vol C Tables 4.2.6.8 and 6.1.1.4'
Cl Cl 0.3639 0.7018 'International Tables Vol C Tables 4.2.6.8 and 6.1.1.4'
N N 0.0311 0.0180 'International Tables Vol C Tables 4.2.6.8 and 6.1.1.4'
O O 0.0492 0.0322 'International Tables Vol C Tables 4.2.6.8 and 6.1.1.4'

loop_
_geom_angle_atom_site_label_1
_geom_angle_atom_site_label_2
_geom_angle_atom_site_label_3
_geom_angle
_geom_angle_site_symmetry_1
_geom_angle_site_symmetry_3
C5 N1 C1 111.09(8) . .
C9 N1 C1 106.52(8) . .
C9 N1 C5 110.55(8) . .
C13 N1 C1 111.21(8) . .
C13 N1 C5 106.55(8) . .
C13 N1 C9 110.99(8) . .
N1 C1 H1A 108.5 . .
N1 C1 H1B 108.5 . .
H1A C1 H1B 107.5 . .
C2 C1 N1 115.14(9) . .
C2 C1 H1A 108.5 . .
C2 C1 H1B 108.5 . .
C1 C2 H2A 109.5 . .
C1 C2 H2B 109.5 . .
C1 C2 C3 110.69(10) . .
H2A C2 H2B 108.1 . .
C3 C2 H2A 109.5 . .
C3 C2 H2B 109.5 . .
C2 C3 H3A 109.3 . .
C2 C3 H3B 109.3 . .
C2 C3 C4 111.80(11) . .
H3A C3 H3B 107.9 . .
C4 C3 H3A 109.3 . .
C4 C3 H3B 109.3 . .
C3 C4 H4A 109.5 . .
C3 C4 H4B 109.5 . .
C3 C4 H4C 109.5 . .
H4A C4 H4B 109.5 . .
H4A C4 H4C 109.5 . .
H4B C4 H4C 109.5 . .
N1 C5 H5A 108.4 . .
N1 C5 H5B 108.4 . .
H5A C5 H5B 107.5 . .
C6 C5 N1 115.44(9) . .
C6 C5 H5A 108.4 . .
C6 C5 H5B 108.4 . .
C5 C6 H6A 109.7 . .
C5 C6 H6B 109.7 . .
C5 C6 C7 110.01(10) . .
H6A C6 H6B 108.2 . .
C7 C6 H6A 109.7 . .
C7 C6 H6B 109.7 . .
C6 C7 H7A 109.3 . .
C6 C7 H7B 109.3 . .
H7A C7 H7B 108.0 . .
C8 C7 C6 111.47(12) . .
C8 C7 H7A 109.3 . .
C8 C7 H7B 109.3 . .
C7 C8 H8A 109.5 . .
C7 C8 H8B 109.5 . .
C7 C8 H8C 109.5 . .
H8A C8 H8B 109.5 . .
H8A C8 H8C 109.5 . .
H8B C8 H8C 109.5 . .
N1 C9 H9A 108.4 . .
N1 C9 H9B 108.4 . .
N1 C9 C10 115.36(9) . .
H9A C9 H9B 107.5 . .
C10 C9 H9A 108.4 . .
C10 C9 H9B 108.4 . .
C9 C10 H10A 109.7 . .
C9 C10 H10B 109.7 . .
C9 C10 C11 109.67(9) . .
H10A C10 H10B 108.2 . .
C11 C10 H10A 109.7 . .
C11 C10 H10B 109.7 . .
C10 C11 H11A 109.0 . .
C10 C11 H11B 109.0 . .
H11A C11 H11B 107.8 . .
C12 C11 C10 112.95(10) . .
C12 C11 H11A 109.0 . .
C12 C11 H11B 109.0 . .
C11 C12 H12A 109.5 . .
C11 C12 H12B 109.5 . .
C11 C12 H12C 109.5 . .
H12A C12 H12B 109.5 . .
H12A C12 H12C 109.5 . .
H12B C12 H12C 109.5 . .
N1 C13 H13A 108.5 . .
N1 C13 H13B 108.5 . .
N1 C13 C14 115.01(9) . .
H13A C13 H13B 107.5 . .
C14 C13 H13A 108.5 . .
C14 C13 H13B 108.5 . .
C13 C14 H14A 109.7 . .
C13 C14 H14B 109.7 . .
C13 C14 C15 110.05(10) . .
H14A C14 H14B 108.2 . .
C15 C14 H14A 109.7 . .
C15 C14 H14B 109.7 . .
C14 C15 H15A 108.8 . .
C14 C15 H15B 108.8 . .
H15A C15 H15B 107.7 . .
C16 C15 C14 113.79(11) . .
C16 C15 H15A 108.8 . .
C16 C15 H15B 108.8 . .
C15 C16 H16A 109.5 . .
C15 C16 H16B 109.5 . .
C15 C16 H16C 109.5 . .
H16A C16 H16B 109.5 . .
H16A C16 H16C 109.5 . .
H16B C16 H16C 109.5 . .
H1C O1 H1D 104.5 . .

loop_
_geom_bond_atom_site_label_1
_geom_bond_atom_site_label_2
_geom_bond_distance
_geom_bond_site_symmetry_2
N1 C1 1.5249(13) .
N1 C5 1.5217(13) .
N1 C9 1.5192(13) .
N1 C13 1.5170(14) .
C1 H1A 0.9900 .
C1 H1B 0.9900 .
C1 C2 1.5209(16) .
C2 H2A 0.9900 .
C2 H2B 0.9900 .
C2 C3 1.5236(16) .
C3 H3A 0.9900 .
C3 H3B 0.9900 .
C3 C4 1.5247(18) .
C4 H4A 0.9800 .
C4 H4B 0.9800 .
C4 H4C 0.9800 .
C5 H5A 0.9900 .
C5 H5B 0.9900 .
C5 C6 1.5167(16) .
C6 H6A 0.9900 .
C6 H6B 0.9900 .
C6 C7 1.5246(16) .
C7 H7A 0.9900 .
C7 H7B 0.9900 .
C7 C8 1.514(2) .
C8 H8A 0.9800 .
C8 H8B 0.9800 .
C8 H8C 0.9800 .
C9 H9A 0.9900 .
C9 H9B 0.9900 .
C9 C10 1.5231(15) .
C10 H10A 0.9900 .
C10 H10B 0.9900 .
C10 C11 1.5317(16) .
C11 H11A 0.9900 .
C11 H11B 0.9900 .
C11 C12 1.5177(16) .
C12 H12A 0.9800 .
C12 H12B 0.9800 .
C12 H12C 0.9800 .
C13 H13A 0.9900 .
C13 H13B 0.9900 .
C13 C14 1.5203(16) .
C14 H14A 0.9900 .
C14 H14B 0.9900 .
C14 C15 1.5280(17) .
C15 H15A 0.9900 .
C15 H15B 0.9900 .
C15 C16 1.5164(19) .
C16 H16A 0.9800 .
C16 H16B 0.9800 .
C16 H16C 0.9800 .
O1 H1C 0.8701 .
O1 H1D 0.8703 .

loop_
_geom_hbond_atom_site_label_D
_geom_hbond_atom_site_label_H
_geom_hbond_atom_site_label_A
_geom_hbond_distance_DH
_geom_hbond_distance_HA
_geom_hbond_distance_DA
_geom_hbond_angle_DHA
_geom_hbond_site_symmetry_A
_geom_hbond_publ_flag
O1 H1C Cl1 0.87 2.34 3.158(16) 155.6 . yes

loop_
_geom_torsion_atom_site_label_1
_geom_torsion_atom_site_label_2
_geom_torsion_atom_site_label_3
_geom_torsion_atom_site_label_4
_geom_torsion
_geom_torsion_site_symmetry_1
_geom_torsion_site_symmetry_2
_geom_torsion_site_symmetry_3
_geom_torsion_site_symmetry_4
N1 C1 C2 C3 -172.89(10) . . . .
N1 C5 C6 C7 -167.41(9) . . . .
N1 C9 C10 C11 -168.89(9) . . . .
N1 C13 C14 C15 -176.37(10) . . . .
C1 N1 C5 C6 68.69(11) . . . .
C1 N1 C9 C10 -178.56(9) . . . .
C1 N1 C13 C14 -58.58(12) . . . .
C1 C2 C3 C4 179.35(11) . . . .
C5 N1 C1 C2 69.50(12) . . . .
C5 N1 C9 C10 -57.77(12) . . . .
C5 N1 C13 C14 -179.77(9) . . . .
C5 C6 C7 C8 -173.79(11) . . . .
C9 N1 C1 C2 -170.04(9) . . . .
C9 N1 C5 C6 -49.35(12) . . . .
C9 N1 C13 C14 59.82(12) . . . .
C9 C10 C11 C12 74.91(13) . . . .
C13 N1 C1 C2 -48.99(12) . . . .
C13 N1 C5 C6 -170.04(9) . . . .
C13 N1 C9 C10 60.24(12) . . . .
C13 C14 C15 C16 70.26(14) . . . .

_cod_database_fobs_code 3500109
